data_7211057
loop_
_publ_author_name
'Xu, Xiang'
'Hu, Chun-Li'
'Yang, Bing-Ping'
'Mao, Jiang-Gao'

_publ_section_title
;
 Syntheses, crystal structures and magnetic properties of three new silver
 manganese(ii) or manganese(iii) mixed metal iodates
;
_journal_issue 38
_journal_name_full CrystEngComm
_journal_page_first 7776
_journal_paper_doi 10.1039/c3ce41185k
_journal_volume 15
_journal_year 2013
_chemical_formula_sum 'Ag I4 Mn O12'
_chemical_formula_weight 862.41
_chemical_name_systematic
; 
 ? 
;
_space_group_IT_number 2
_symmetry_cell_setting triclinic
_symmetry_space_group_name_Hall '-P 1'
_symmetry_space_group_name_H-M 'P -1'
_atom_sites_solution_hydrogens none
_atom_sites_solution_primary direct
_atom_sites_solution_secondary difmap
_audit_creation_method SHELXL-97
_cell_angle_alpha 90.078(3)
_cell_angle_beta 103.552(3)
_cell_angle_gamma 99.571(3)
_cell_formula_units_Z 2
_cell_length_a 7.1101(3)
_cell_length_b 7.6749(3)
_cell_length_c 10.2429(4)
_cell_measurement_reflns_used 6942
_cell_measurement_temperature 293(2)
_cell_measurement_theta_max 27.4070
_cell_measurement_theta_min 2.6883
_cell_volume 535.35(4)
_computing_structure_refinement 'SHELXL-97 (Sheldrick, 1997)'
_computing_structure_solution 'SHELXS-97 (Sheldrick, 1990)'
_diffrn_ambient_temperature 293(2)
_diffrn_detector_area_resol_mean 10.3503
_diffrn_measured_fraction_theta_full 0.999
_diffrn_measured_fraction_theta_max 0.999
_diffrn_measurement_device_type 'SuperNova, Dual, Cu at zero, Atlas'
_diffrn_measurement_method CCD_Profile_fitting
_diffrn_radiation_monochromator mirror
_diffrn_radiation_source 'SuperNova (Mo) X-ray Source'
_diffrn_radiation_type MoK\a
_diffrn_radiation_wavelength 0.71073
_diffrn_reflns_av_R_equivalents 0.0262
_diffrn_reflns_av_sigmaI/netI 0.0254
_diffrn_reflns_limit_h_max 9
_diffrn_reflns_limit_h_min -9
_diffrn_reflns_limit_k_max 9
_diffrn_reflns_limit_k_min -9
_diffrn_reflns_limit_l_max 13
_diffrn_reflns_limit_l_min -13
_diffrn_reflns_number 8662
_diffrn_reflns_theta_full 27.47
_diffrn_reflns_theta_max 27.47
_diffrn_reflns_theta_min 2.69
_exptl_absorpt_coefficient_mu 14.604
_exptl_absorpt_correction_T_max 0.378
_exptl_absorpt_correction_T_min 0.226
_exptl_absorpt_correction_type analytical
_exptl_absorpt_process_details
;
CrysAlisPro, Agilent Technologies,
Version 1.171.36.20 (release 27-06-2012 CrysAlis171 .NET)
(compiled Jul 11 2012,15:38:31)
Analytical numeric absorption correction using a multifaceted crystal
            model based on expressions derived by R.C. Clark & J.S. Reid.
(Clark, R. C. & Reid, J. S. (1995). Acta Cryst. A51, 887-897)
;
_exptl_crystal_density_diffrn 5.350
_exptl_crystal_density_method 'not measured'
_exptl_crystal_F_000 760
_exptl_crystal_size_max 0.15
_exptl_crystal_size_mid 0.10
_exptl_crystal_size_min 0.08
_refine_diff_density_max 0.643
_refine_diff_density_min -0.631
_refine_diff_density_rms 0.153
_refine_ls_extinction_coef 0.00663(13)
_refine_ls_extinction_expression Fc^*^=kFc[1+0.001xFc^2^\l^3^/sin(2\q)]^-1/4^
_refine_ls_extinction_method SHELXL
_refine_ls_goodness_of_fit_ref 1.058
_refine_ls_hydrogen_treatment none
_refine_ls_matrix_type full
_refine_ls_number_parameters 164
_refine_ls_number_reflns 2450
_refine_ls_number_restraints 0
_refine_ls_restrained_S_all 1.058
_refine_ls_R_factor_all 0.0185
_refine_ls_R_factor_gt 0.0159
_refine_ls_shift/su_max 0.002
_refine_ls_shift/su_mean 0.000
_refine_ls_structure_factor_coef Fsqd
_refine_ls_weighting_details 'calc w=1/[\s^2^(Fo^2^)+(0.0119P)^2^+0.0000P] where P=(Fo^2^+2Fc^2^)/3'
_refine_ls_weighting_scheme calc
_refine_ls_wR_factor_gt 0.0326
_refine_ls_wR_factor_ref 0.0333
_reflns_number_gt 2270
_reflns_number_total 2450
_reflns_threshold_expression >2sigma(I)
_cod_data_source_file c3ce41185k.cif
_cod_data_source_block AgMnI4O12
_cod_original_sg_symbol_H-M P-1
_cod_database_code 7211057

loop_
_symmetry_equiv_pos_as_xyz
'x, y, z'
'-x, -y, -z'

loop_
_atom_site_label
_atom_site_type_symbol
_atom_site_fract_x
_atom_site_fract_y
_atom_site_fract_z
_atom_site_U_iso_or_equiv
_atom_site_adp_type
_atom_site_occupancy
_atom_site_symmetry_multiplicity
_atom_site_calc_flag
Ag1 Ag 0.39139(5) 0.34366(5) 0.08288(3) 0.02593(9) Uani 1 1 d
Mn1 Mn 0.91633(8) 0.50733(8) 0.22385(6) 0.00965(12) Uani 1 1 d
I1 I 1.25341(3) 0.73081(3) 0.48560(2) 0.00919(6) Uani 1 1 d
I2 I 1.21047(3) 0.23004(3) 0.35827(2) 0.01002(7) Uani 1 1 d
I3 I 0.85541(3) 0.16508(3) -0.00732(2) 0.00962(6) Uani 1 1 d
I4 I 0.64754(3) 0.81196(3) 0.25088(2) 0.01047(7) Uani 1 1 d
O1 O 1.0287(4) 0.7085(4) 0.3457(3) 0.0127(6) Uani 1 1 d
O2 O 1.1266(4) 0.6720(4) 0.6171(3) 0.0174(6) Uani 1 1 d
O3 O 1.2760(4) 0.9650(3) 0.5073(3) 0.0171(6) Uani 1 1 d
O4 O 1.3172(4) 0.3510(4) 0.5160(3) 0.0153(6) Uani 1 1 d
O5 O 1.1598(4) 0.4247(3) 0.2537(3) 0.0126(6) Uani 1 1 d
O6 O 1.4323(4) 0.2152(4) 0.3053(3) 0.0163(6) Uani 1 1 d
O7 O 0.7690(4) 0.3190(3) 0.0948(3) 0.0146(6) Uani 1 1 d
O8 O 1.0381(4) 0.3228(4) -0.0602(3) 0.0153(6) Uani 1 1 d
O9 O 1.0267(4) 0.0746(4) 0.1258(3) 0.0152(6) Uani 1 1 d
O10 O 0.6624(4) 0.5837(3) 0.1967(3) 0.0134(6) Uani 1 1 d
O11 O 0.3954(4) 0.7751(4) 0.2593(3) 0.0160(6) Uani 1 1 d
O12 O 0.6158(4) 0.8975(4) 0.0847(3) 0.0205(7) Uani 1 1 d

loop_
_atom_site_aniso_label
_atom_site_aniso_U_11
_atom_site_aniso_U_22
_atom_site_aniso_U_33
_atom_site_aniso_U_23
_atom_site_aniso_U_13
_atom_site_aniso_U_12
Ag1 0.02085(18) 0.0380(2) 0.01581(18) -0.00149(15) 0.00364(14) -0.00269(16)
Mn1 0.0093(3) 0.0102(3) 0.0095(3) 0.0002(2) 0.0014(2) 0.0028(2)
I1 0.00919(12) 0.01003(12) 0.00870(12) 0.00096(9) 0.00257(10) 0.00200(9)
I2 0.01000(12) 0.01076(13) 0.00911(12) 0.00154(9) 0.00140(10) 0.00245(10)
I3 0.01084(12) 0.00937(12) 0.00862(12) 0.00036(9) 0.00179(10) 0.00242(9)
I4 0.00969(12) 0.01053(12) 0.01101(13) 0.00009(10) 0.00191(10) 0.00197(10)
O1 0.0107(13) 0.0155(14) 0.0103(14) -0.0026(11) -0.0013(11) 0.0025(11)
O2 0.0148(14) 0.0256(16) 0.0149(15) 0.0077(12) 0.0085(12) 0.0049(12)
O3 0.0229(15) 0.0105(14) 0.0152(15) -0.0018(12) -0.0005(13) 0.0029(12)
O4 0.0142(14) 0.0185(15) 0.0101(14) -0.0023(12) -0.0019(12) 0.0013(12)
O5 0.0124(13) 0.0118(14) 0.0139(14) 0.0045(11) 0.0021(12) 0.0041(11)
O6 0.0140(14) 0.0213(16) 0.0169(15) 0.0029(12) 0.0069(12) 0.0077(12)
O7 0.0123(13) 0.0132(14) 0.0188(15) -0.0063(12) 0.0043(12) 0.0032(11)
O8 0.0152(14) 0.0172(15) 0.0129(14) 0.0030(12) 0.0044(12) -0.0003(12)
O9 0.0184(14) 0.0156(14) 0.0108(14) 0.0019(11) -0.0015(12) 0.0081(12)
O10 0.0122(13) 0.0097(13) 0.0179(15) -0.0027(11) 0.0024(12) 0.0025(11)
O11 0.0094(13) 0.0222(16) 0.0184(15) 0.0041(12) 0.0056(12) 0.0053(12)
O12 0.0236(16) 0.0233(16) 0.0164(15) 0.0075(13) 0.0059(13) 0.0071(13)

loop_
_atom_type_symbol
_atom_type_description
_atom_type_scat_dispersion_real
_atom_type_scat_dispersion_imag
_atom_type_scat_source
Ag Ag -0.8971 1.1015 'International Tables Vol C Tables 4.2.6.8 and 6.1.1.4'
I I -0.4742 1.8119 'International Tables Vol C Tables 4.2.6.8 and 6.1.1.4'
Mn Mn 0.3368 0.7283 'International Tables Vol C Tables 4.2.6.8 and 6.1.1.4'
O O 0.0106 0.0060 'International Tables Vol C Tables 4.2.6.8 and 6.1.1.4'

loop_
_geom_angle_atom_site_label_1
_geom_angle_atom_site_label_2
_geom_angle_atom_site_label_3
_geom_angle
_geom_angle_site_symmetry_1
_geom_angle_site_symmetry_3
O6 Ag1 O10 85.18(9) 1_455 .
O6 Ag1 O12 107.67(9) 1_455 2_665
O10 Ag1 O12 130.96(9) . 2_665
O6 Ag1 O8 117.06(8) 1_455 1_455
O10 Ag1 O8 136.68(9) . 1_455
O12 Ag1 O8 79.88(9) 2_665 1_455
O6 Ag1 Ag1 141.25(7) 1_455 2_665
O10 Ag1 Ag1 56.95(6) . 2_665
O12 Ag1 Ag1 93.50(7) 2_665 2_665
O8 Ag1 Ag1 98.05(6) 1_455 2_665
O5 Mn1 O1 92.14(11) . .
O5 Mn1 O7 95.99(11) . .
O1 Mn1 O7 171.83(11) . .
O5 Mn1 O10 177.69(11) . .
O1 Mn1 O10 88.78(11) . .
O7 Mn1 O10 83.13(11) . .
O5 Mn1 O8 96.47(10) . 2_765
O1 Mn1 O8 88.04(11) . 2_765
O7 Mn1 O8 90.21(11) . 2_765
O10 Mn1 O8 85.68(10) . 2_765
O5 Mn1 O2 82.07(10) . 2_766
O1 Mn1 O2 93.97(11) . 2_766
O7 Mn1 O2 87.99(12) . 2_766
O10 Mn1 O2 95.75(10) . 2_766
O8 Mn1 O2 177.55(11) 2_765 2_766
O3 I1 O2 96.78(13) . .
O3 I1 O1 94.50(12) . .
O2 I1 O1 96.07(12) . .
O4 I2 O6 99.12(12) . .
O4 I2 O5 97.24(12) . .
O6 I2 O5 93.46(11) . .
O8 I3 O9 96.20(12) . .
O8 I3 O7 98.01(12) . .
O9 I3 O7 99.49(12) . .
O11 I4 O12 98.08(12) . .
O11 I4 O10 98.53(12) . .
O12 I4 O10 95.06(12) . .
I1 O1 Mn1 127.06(14) . .
I1 O2 Mn1 147.12(15) . 2_766
I2 O5 Mn1 122.40(14) . .
I2 O6 Ag1 105.80(11) . 1_655
I3 O7 Mn1 130.27(14) . .
I3 O8 Mn1 142.52(15) . 2_765
I3 O8 Ag1 115.43(12) . 1_655
Mn1 O8 Ag1 101.48(10) 2_765 1_655
I4 O10 Mn1 120.21(14) . .
I4 O10 Ag1 128.81(12) . .
Mn1 O10 Ag1 110.97(11) . .
I4 O12 Ag1 109.92(13) . 2_665

loop_
_geom_bond_atom_site_label_1
_geom_bond_atom_site_label_2
_geom_bond_distance
_geom_bond_site_symmetry_2
Ag1 O6 2.457(3) 1_455
Ag1 O10 2.495(3) .
Ag1 O12 2.508(3) 2_665
Ag1 O8 2.573(3) 1_455
Ag1 Ag1 3.3219(7) 2_665
Mn1 O5 1.900(2) .
Mn1 O1 1.923(3) .
Mn1 O7 1.943(3) .
Mn1 O10 1.948(2) .
Mn1 O8 2.176(3) 2_765
Mn1 O2 2.178(3) 2_766
I1 O3 1.786(3) .
I1 O2 1.807(3) .
I1 O1 1.863(3) .
I2 O4 1.798(3) .
I2 O6 1.805(2) .
I2 O5 1.874(3) .
I3 O8 1.804(3) .
I3 O9 1.825(3) .
I3 O7 1.845(2) .
I4 O11 1.791(2) .
I4 O12 1.804(3) .
I4 O10 1.864(3) .
O2 Mn1 2.178(3) 2_766
O6 Ag1 2.457(3) 1_655
O8 Mn1 2.176(3) 2_765
O8 Ag1 2.573(3) 1_655
O12 Ag1 2.508(3) 2_665
